data_7210741
loop_
_publ_author_name
'Khavasi, Hamid Reza'
'Tehrani, Alireza Azhdari'

_publ_section_title
;
 Effect of halogen bonding interaction on supramolecular assembly of
 halogen-substituted phenylpyrazinamides
;
_journal_issue 16
_journal_name_full CrystEngComm
_journal_page_first 3222
_journal_paper_doi 10.1039/c3ce40093j
_journal_volume 15
_journal_year 2013
_chemical_formula_sum 'C11 H8 I N3 O'
_chemical_formula_weight 325.10
_chemical_name_systematic
;
?
;
_space_group_IT_number 14
_symmetry_cell_setting monoclinic
_symmetry_space_group_name_Hall '-P 2yn'
_symmetry_space_group_name_H-M 'P 1 21/n 1'
_atom_sites_solution_hydrogens geom
_atom_sites_solution_primary direct
_atom_sites_solution_secondary difmap
_audit_creation_method SHELXL-97
_cell_angle_alpha 90.00
_cell_angle_beta 95.849(9)
_cell_angle_gamma 90.00
_cell_formula_units_Z 4
_cell_length_a 4.8485(5)
_cell_length_b 13.4762(12)
_cell_length_c 16.8631(18)
_cell_measurement_reflns_used 7093
_cell_measurement_temperature 173(2)
_cell_measurement_theta_max 28
_cell_measurement_theta_min 2.43
_cell_volume 1096.09(19)
_computing_cell_refinement 'X-Area 1.31 (Stoe & Cie GmbH, 2005)'
_computing_data_collection 'X-Area 1.31 (Stoe & Cie GmbH, 2005)'
_computing_data_reduction 'X-Area 1.31 (Stoe & Cie GmbH, 2005)'
_computing_molecular_graphics 'ORTEP-3 for Windows (Farrugia, 1997)'
_computing_publication_material 'WinGX (Farrugia, 1999)'
_computing_structure_refinement 'SHELXL-97 (Sheldrick, 1997)'
_computing_structure_solution 'SHELXS-97 (Sheldrick, 1990)'
_diffrn_ambient_temperature 173(2)
_diffrn_detector_area_resol_mean '0.15 mm'
_diffrn_measured_fraction_theta_full 0.997
_diffrn_measured_fraction_theta_max 0.997
_diffrn_measurement_method 'rotation method'
_diffrn_radiation_monochromator graphite
_diffrn_radiation_source 'fine-focus sealed tube'
_diffrn_radiation_type MoK\a
_diffrn_radiation_wavelength 0.71073
_diffrn_reflns_av_R_equivalents 0.0995
_diffrn_reflns_av_sigmaI/netI 0.1148
_diffrn_reflns_limit_h_max 6
_diffrn_reflns_limit_h_min -6
_diffrn_reflns_limit_k_max 15
_diffrn_reflns_limit_k_min -17
_diffrn_reflns_limit_l_max 22
_diffrn_reflns_limit_l_min -21
_diffrn_reflns_number 7093
_diffrn_reflns_theta_full 28.00
_diffrn_reflns_theta_max 28.00
_diffrn_reflns_theta_min 2.43
_diffrn_standards_number 0
_exptl_absorpt_coefficient_mu 2.902
_exptl_absorpt_correction_T_max 0.8581
_exptl_absorpt_correction_T_min 0.8010
_exptl_absorpt_correction_type numerical
_exptl_absorpt_process_details 'shape of crystal determined optically'
_exptl_crystal_colour 'Light yellow'
_exptl_crystal_density_diffrn 1.970
_exptl_crystal_density_method 'not measured'
_exptl_crystal_description Needle
_exptl_crystal_F_000 624
_exptl_crystal_size_max 0.40
_exptl_crystal_size_mid 0.11
_exptl_crystal_size_min 0.08
_refine_diff_density_max 0.451
_refine_diff_density_min -0.551
_refine_diff_density_rms 0.259
_refine_ls_extinction_coef 0.0049(12)
_refine_ls_extinction_expression Fc^*^=kFc[1+0.001xFc^2^\l^3^/sin(2\q)]^-1/4^
_refine_ls_extinction_method SHELXL
_refine_ls_goodness_of_fit_ref 0.979
_refine_ls_hydrogen_treatment constr
_refine_ls_matrix_type full
_refine_ls_number_parameters 131
_refine_ls_number_reflns 2640
_refine_ls_number_restraints 0
_refine_ls_restrained_S_all 0.979
_refine_ls_R_factor_all 0.0835
_refine_ls_R_factor_gt 0.0602
_refine_ls_shift/su_max 0.005
_refine_ls_shift/su_mean 0.000
_refine_ls_structure_factor_coef Fsqd
_refine_ls_weighting_details 'calc w=1/[\s^2^(Fo^2^)+(0.0717P)^2^+0.0000P] where P=(Fo^2^+2Fc^2^)/3'
_refine_ls_weighting_scheme calc
_refine_ls_wR_factor_gt 0.1477
_refine_ls_wR_factor_ref 0.1576
_reflns_number_gt 1923
_reflns_number_total 2640
_reflns_threshold_expression >2sigma(I)
_cod_data_source_file c3ce40093j.txt
_cod_data_source_block d:\determination\solution\c266\khc266
_cod_depositor_comments
;
The following automatic conversions were performed:

'_symmetry_cell_setting' value 'Monoclinic' changed to 'monoclinic'
according to /home/saulius/struct/CIF-dictionaries/cif_core.dic
dictionary named 'cif_core.dic' version 2.4.2 from 2011-04-26.

Automatic conversion script
Id: cif_fix_values 1891 2012-01-12 08:04:46Z andrius 
;
_cod_original_sg_symbol_H-M P21/n
_cod_original_formula_sum 'C11 H8 I1 N3 O1'
_cod_database_code 7210741

loop_
_symmetry_equiv_pos_as_xyz
'x, y, z'
'-x+1/2, y+1/2, -z+1/2'
'-x, -y, -z'
'x-1/2, -y-1/2, z-1/2'

loop_
_atom_site_label
_atom_site_type_symbol
_atom_site_fract_x
_atom_site_fract_y
_atom_site_fract_z
_atom_site_U_iso_or_equiv
_atom_site_adp_type
_atom_site_occupancy
_atom_site_symmetry_multiplicity
_atom_site_calc_flag
_atom_site_refinement_flags
C1 C 1.0749(16) 0.4269(5) 0.3585(5) 0.0299(16) Uani 1 1 d .
H1 H 1.0865 0.4615 0.3113 0.036 Uiso 1 1 calc R
C2 C 1.2541(16) 0.4515(5) 0.4247(5) 0.0305(16) Uani 1 1 d .
H2 H 1.3762 0.5042 0.4212 0.037 Uiso 1 1 calc R
C3 C 1.0739(16) 0.3279(5) 0.4954(5) 0.0293(15) Uani 1 1 d .
H3 H 1.0731 0.2900 0.5415 0.035 Uiso 1 1 calc R
C4 C 0.8843(15) 0.3061(5) 0.4304(4) 0.0230(13) Uani 1 1 d .
C5 C 0.6766(15) 0.2244(5) 0.4359(4) 0.0260(13) Uani 1 1 d .
C6 C 0.3047(14) 0.1373(4) 0.3507(4) 0.0192(12) Uani 1 1 d .
C7 C 0.1475(14) 0.1363(5) 0.2766(4) 0.0210(13) Uani 1 1 d .
C8 C -0.0534(15) 0.0643(5) 0.2581(4) 0.0263(14) Uani 1 1 d .
H8 H -0.1523 0.0637 0.2079 0.032 Uiso 1 1 calc R
C9 C -0.1076(18) -0.0060(5) 0.3134(5) 0.0314(16) Uani 1 1 d .
H9 H -0.2449 -0.0533 0.3011 0.038 Uiso 1 1 calc R
C10 C 0.0450(16) -0.0059(5) 0.3879(4) 0.0287(15) Uani 1 1 d .
H10 H 0.0088 -0.0534 0.4255 0.034 Uiso 1 1 calc R
C11 C 0.2506(17) 0.0643(5) 0.4066(4) 0.0285(16) Uani 1 1 d .
H11 H 0.3530 0.0631 0.4564 0.034 Uiso 1 1 calc R
N1 N 0.8835(13) 0.3543(4) 0.3602(4) 0.0275(12) Uani 1 1 d .
N2 N 1.2577(14) 0.4018(5) 0.4938(4) 0.0350(15) Uani 1 1 d .
N3 N 0.5132(13) 0.2081(4) 0.3683(3) 0.0245(12) Uani 1 1 d .
H3B H 0.5406 0.2472 0.3296 0.029 Uiso 1 1 calc R
O1 O 0.6672(12) 0.1799(4) 0.4985(3) 0.0310(11) Uani 1 1 d .
I1 I 0.21021(11) 0.24017(3) 0.18659(3) 0.0297(2) Uani 1 1 d .

loop_
_atom_site_aniso_label
_atom_site_aniso_U_11
_atom_site_aniso_U_22
_atom_site_aniso_U_33
_atom_site_aniso_U_23
_atom_site_aniso_U_13
_atom_site_aniso_U_12
C1 0.028(4) 0.027(3) 0.036(4) 0.004(3) 0.007(3) 0.000(3)
C2 0.030(4) 0.025(3) 0.036(4) -0.003(3) 0.001(3) -0.003(3)
C3 0.027(4) 0.025(3) 0.036(4) 0.004(3) 0.005(3) 0.000(3)
C4 0.024(3) 0.022(3) 0.023(3) -0.002(2) 0.005(3) 0.001(3)
C5 0.027(4) 0.026(3) 0.036(4) 0.004(3) 0.007(3) 0.000(3)
C6 0.019(3) 0.020(3) 0.019(3) -0.002(2) 0.004(2) 0.001(2)
C7 0.021(3) 0.021(3) 0.021(3) 0.004(2) 0.007(3) 0.002(2)
C8 0.026(3) 0.024(3) 0.029(4) -0.004(3) 0.003(3) -0.002(3)
C9 0.034(4) 0.025(3) 0.036(4) -0.002(3) 0.007(3) -0.005(3)
C10 0.032(4) 0.025(3) 0.030(4) 0.002(3) 0.009(3) -0.003(3)
C11 0.036(4) 0.028(3) 0.024(4) 0.000(3) 0.011(3) -0.003(3)
N1 0.028(4) 0.027(3) 0.036(4) 0.004(3) 0.007(3) 0.000(3)
N2 0.030(3) 0.044(4) 0.031(4) -0.005(3) 0.005(3) -0.007(3)
N3 0.025(3) 0.026(3) 0.023(3) 0.003(2) 0.005(2) -0.005(2)
O1 0.034(3) 0.039(3) 0.019(2) 0.002(2) -0.001(2) -0.006(2)
I1 0.0336(3) 0.0349(3) 0.0209(3) 0.00581(19) 0.00421(18) -0.00382(19)

loop_
_atom_type_symbol
_atom_type_description
_atom_type_scat_dispersion_real
_atom_type_scat_dispersion_imag
_atom_type_scat_source
C C 0.0033 0.0016 'International Tables Vol C Tables 4.2.6.8 and 6.1.1.4'
H H 0.0000 0.0000 'International Tables Vol C Tables 4.2.6.8 and 6.1.1.4'
N N 0.0061 0.0033 'International Tables Vol C Tables 4.2.6.8 and 6.1.1.4'
O O 0.0106 0.0060 'International Tables Vol C Tables 4.2.6.8 and 6.1.1.4'
I I -0.4742 1.8119 'International Tables Vol C Tables 4.2.6.8 and 6.1.1.4'

loop_
_geom_angle_atom_site_label_1
_geom_angle_atom_site_label_2
_geom_angle_atom_site_label_3
_geom_angle
N1 C1 C2 122.2(7)
N1 C1 H1 118.9
C2 C1 H1 118.9
N2 C2 C1 122.2(7)
N2 C2 H2 118.9
C1 C2 H2 118.9
N2 C3 C4 122.0(7)
N2 C3 H3 119.0
C4 C3 H3 119.0
N1 C4 C3 122.2(6)
N1 C4 C5 117.7(6)
C3 C4 C5 120.0(6)
O1 C5 N3 125.8(7)
O1 C5 C4 119.9(7)
N3 C5 C4 114.2(6)
C7 C6 N3 120.8(6)
C7 C6 C11 118.2(6)
N3 C6 C11 121.0(7)
C8 C7 C6 121.0(6)
C8 C7 I1 116.9(5)
C6 C7 I1 122.2(5)
C9 C8 C7 120.6(7)
C9 C8 H8 119.7
C7 C8 H8 119.7
C8 C9 C10 119.4(7)
C8 C9 H9 120.3
C10 C9 H9 120.3
C11 C10 C9 120.6(7)
C11 C10 H10 119.7
C9 C10 H10 119.7
C10 C11 C6 120.2(7)
C10 C11 H11 119.9
C6 C11 H11 119.9
C4 N1 C1 115.3(7)
C3 N2 C2 116.0(7)
C5 N3 C6 130.1(6)
C5 N3 H3B 114.9
C6 N3 H3B 114.9

loop_
_geom_bond_atom_site_label_1
_geom_bond_atom_site_label_2
_geom_bond_distance
C1 N1 1.350(9)
C1 C2 1.383(12)
C1 H1 0.9300
C2 N2 1.343(10)
C2 H2 0.9300
C3 N2 1.339(10)
C3 C4 1.389(11)
C3 H3 0.9300
C4 N1 1.349(9)
C4 C5 1.501(9)
C5 O1 1.219(8)
C5 N3 1.339(10)
C6 C7 1.396(10)
C6 N3 1.399(8)
C6 C11 1.406(9)
C7 C8 1.387(9)
C7 I1 2.109(6)
C8 C9 1.373(10)
C8 H8 0.9300
C9 C10 1.393(11)
C9 H9 0.9300
C10 C11 1.387(10)
C10 H10 0.9300
C11 H11 0.9300
N3 H3B 0.8600

loop_
_geom_torsion_atom_site_label_1
_geom_torsion_atom_site_label_2
_geom_torsion_atom_site_label_3
_geom_torsion_atom_site_label_4
_geom_torsion
N1 C1 C2 N2 3.1(11)
N2 C3 C4 N1 3.7(11)
N2 C3 C4 C5 -178.1(6)
N1 C4 C5 O1 -178.9(6)
C3 C4 C5 O1 2.9(10)
N1 C4 C5 N3 0.8(9)
C3 C4 C5 N3 -177.4(6)
N3 C6 C7 C8 178.0(6)
C11 C6 C7 C8 -1.1(9)
N3 C6 C7 I1 -0.1(8)
C11 C6 C7 I1 -179.2(5)
C6 C7 C8 C9 1.9(10)
I1 C7 C8 C9 -179.9(5)
C7 C8 C9 C10 -1.3(11)
C8 C9 C10 C11 -0.1(11)
C9 C10 C11 C6 0.9(11)
C7 C6 C11 C10 -0.3(10)
N3 C6 C11 C10 -179.3(6)
C3 C4 N1 C1 -1.7(9)
C5 C4 N1 C1 -179.9(6)
C2 C1 N1 C4 -1.5(10)
C4 C3 N2 C2 -2.2(10)
C1 C2 N2 C3 -1.1(11)
O1 C5 N3 C6 -2.3(12)
C4 C5 N3 C6 178.0(6)
C7 C6 N3 C5 176.6(7)
C11 C6 N3 C5 -4.4(10)
